data_2311993
loop_
_publ_author_name
'Cigler, Andrew J.'
'Kaduk, James A.'

_publ_section_title
;
 Dilithium (citrate) crystals and their relatives.
;
_journal_issue 'Pt 10'
_journal_name_full 'Acta crystallographica. Section C, Structural chemistry'
_journal_page_first 1160
_journal_page_last 1170
_journal_paper_doi 10.1107/S2053229618012597
_journal_volume 74
_journal_year 2018
_chemical_formula_analytical 'C6 H8 Li Rb O8'
_chemical_formula_moiety 'Li Rb H C6 H5 O7 (H2 O)'
_chemical_formula_structural 'Li Rb H C6 H5 O7 (H2 O)'
_chemical_formula_sum 'C6 H8 Li O8 Rb'
_chemical_formula_weight 300.53
_chemical_name_common 'lithium rubidium hydrogen citrate hydrate'
_chemical_name_systematic 'lithium rubidium hydrogen citrate hydrate'
_space_group_IT_number 14
_space_group_name_Hall '-P 2yab'
_space_group_name_H-M_alt 'P 1 21/a 1'
_symmetry_cell_setting monoclinic
_symmetry_space_group_name_Hall '-P 2yab'
_symmetry_space_group_name_H-M 'P 1 21/a 1'
_audit_creation_date 2017-04-21T14:51
_audit_creation_method 'from EXP file using GSAS2CIF'
_audit_update_record
;
2017-04-21T14:51  Initial CIF as created by GSAS2CIF

2017-05-16 # Formatted by publCIF
;
_cell_angle_alpha 90.0
_cell_angle_beta 99.6112(29)
_cell_angle_gamma 90.0
_cell_formula_units_Z 4
_cell_length_a 23.1577(11)
_cell_length_b 6.49992(21)
_cell_length_c 6.49067(21)
_cell_measurement_temperature 300
_cell_volume 963.28(6)
_computing_structure_refinement GSAS
_diffrn_ambient_temperature 300
_diffrn_detector 'Si strip'
_diffrn_detector_type Xcelerator
_diffrn_measurement_device_type 'PANalytical Empyrean'
_diffrn_radiation_polarisn_ratio 0.5
_diffrn_radiation_probe x-ray
_diffrn_source 'sealed X-ray tube'
_diffrn_source_target Mo
_diffrn_source_type 'PANalytical Empyrean'
_exptl_absorpt_coefficient_mu 2.87
_exptl_absorpt_correction_T_max 1.00000
_exptl_absorpt_correction_T_min 1.00000
_exptl_absorpt_process_details
;   GSAS Absorption/surface roughness correction: function number 0
 No correction is applied.
;
_exptl_crystal_density_diffrn 2.072
_pd_block_id 2017-04-21T14:51|ACIG040|James_A._Kaduk|nccpan
_pd_calc_method 'Rietveld Refinement'
_pd_char_colour white
_pd_meas_2theta_range_inc 0.01671
_pd_meas_2theta_range_max 49.98834
_pd_meas_2theta_range_min 1.0084
_pd_meas_number_of_points 2932
_pd_meas_scan_method step
_pd_phase_name 'from C:/zjak01/citrate/LIACIT.cif'
_pd_prep_temperature 295
_pd_proc_2theta_range_inc 0.01671
_pd_proc_2theta_range_max 49.98834
_pd_proc_2theta_range_min 1.0084
_pd_proc_info_datetime 2017-04-21T14:51:58
_pd_proc_ls_background_function
;   GSAS Background function number 1 with  3 terms.
 Shifted Chebyshev function of 1st kind
      1:    2703.93     2:   -404.277     3:    46.6453    
;
_pd_proc_ls_peak_cutoff 0.01000
_pd_proc_ls_profile_function
;
 CW Profile function number 4 with  21 terms
 Pseudovoigt profile coefficients as parameterized in
 P. Thompson, D.E. Cox & J.B. Hastings (1987). J. Appl. Cryst.,20,79-83.
 Asymmetry correction of L.W. Finger, D.E. Cox & A. P. Jephcoat (1994).
 J. Appl. Cryst.,27,892-900.
 Microstrain broadening by P.W. Stephens,  (1999). J. Appl. Cryst.,32,281-289.
 #1(GU)   =   53.860 #2(GV)   =    0.000 #3(GW)   =    0.786
 #4(GP)   =    0.000 #5(LX)   =    1.334 #6(ptec) =     0.00
 #7(trns) =     0.00 #8(shft) =   0.0850 #9(sfec) =     0.00
 #10(S/L) =   0.0158 #11(H/L) =   0.0158 #12(eta) =   1.0000
 #13(S400 ) =  4.8E-04 #14(S040 ) =  1.1E-01 #15(S004 ) =  1.0E-01
 #16(S220 ) =  7.2E-03 #17(S202 ) =  1.8E-02 #18(S022 ) =  2.4E-02
 #19(S301 ) =  1.6E-03 #20(S103 ) =  4.8E-02 #21(S121 ) = -2.1E-02
 Peak tails are ignored  where the intensity is below 0.0100 times the peak
   Aniso. broadening axis   0.0   0.0   1.0
;
_pd_proc_ls_prof_R_factor 0.0251
_pd_proc_ls_prof_wR_expected 0.0170
_pd_proc_ls_prof_wR_factor 0.0372
_pd_proc_number_of_points 2932
_pd_spec_mounting 'glass capillary'
_pd_spec_mount_mode transmission
_pd_spec_shape cylinder
_pd_spec_size_axial 12
_pd_spec_size_equat 1
_pd_spec_size_thick 1
_refine_ls_goodness_of_fit_all 2.22
_refine_ls_hydrogen_treatment refU
_refine_ls_matrix_type full
_refine_ls_number_parameters 75
_refine_ls_number_restraints 29
_refine_ls_R_Fsqd_factor 0.06191
_refine_ls_shift/su_max 0.02
_refine_ls_shift/su_mean 0.01
_refine_ls_weighting_scheme sigma
_reflns_d_resolution_high 0.839
_reflns_d_resolution_low 11.416
_reflns_limit_h_max 27
_reflns_limit_h_min 0
_reflns_limit_k_max 7
_reflns_limit_k_min 0
_reflns_limit_l_max 7
_reflns_limit_l_min -7
_reflns_number_total 3379
_cod_data_source_file ov3116sup10.cif
_cod_data_source_block ACIG040_publ
_cod_original_cell_volume 963.28(7)
_cod_original_sg_symbol_H-M 'P 21/a'
_cod_database_code 2311993
_publcif_datablock.id {c9dca2e3-ceca-4a0e-81d1-50515ff0de47}

_gsas_exptl_extinct_corr_t_min 1.00000
_gsas_exptl_extinct_corr_t_max 1.00000
_publcif_info_exptl_table_max_cols 4
_publcif_info_exptl_table_use_headnotes n

loop_
_symmetry_equiv_pos_site_id
_symmetry_equiv_pos_as_xyz
1 +x,+y,+z
2 -x+1/2,+y+1/2,-z
-1 -x,-y,-z
-2 +x+1/2,-y+1/2,+z

loop_
_atom_site_type_symbol
_atom_site_label
_atom_site_fract_x
_atom_site_fract_y
_atom_site_fract_z
_atom_site_occupancy
_atom_site_thermal_displace_type
_atom_site_U_iso_or_equiv
_atom_site_symmetry_multiplicity
C C1 0.3635(6) 0.008(4) -0.5242(29) 1.0 Uiso 0.0200(21) 4
C C2 0.3413(10) -0.0951(29) -0.7306(30) 1.0 Uiso 0.010(6) 4
C C3 0.3789(7) -0.2657(29) -0.8065(28) 1.0 Uiso 0.010(6) 4
C C4 0.3384(8) -0.3492(30) -1.0010(32) 1.0 Uiso 0.010(6) 4
C C5 0.3579(7) -0.5480(28) -1.088(4) 1.0 Uiso 0.0200(21) 4
C C6 0.4346(7) -0.1669(33) -0.867(4) 1.0 Uiso 0.0200(21) 4
H H1 0.29383 -0.14202 -0.72865 1.0 Uiso 0.013(7) 4
H H3 0.2903 0.27916 0.45888 1.0 Uiso 0.099(11) 4
H H4 0.24458 0.45851 0.40497 1.0 Uiso 0.099(11) 4
H H5 0.33317 0.04144 -0.84614 1.0 Uiso 0.013(7) 4
H H6 0.29159 -0.37074 -0.97906 1.0 Uiso 0.013(7) 4
H H7 0.33324 -0.23187 -1.13515 1.0 Uiso 0.013(7) 4
H H8 0.34952 -0.47352 -0.6297 1.0 Uiso 0.0260(27) 4
H H9 0.32909 -0.8035 -1.21278 1.0 Uiso 0.0260(27) 4
Li Li1 0.4419(24) 0.170(9) -0.182(7) 1.0 Uiso 0.04 4
Rb Rb20 0.50043(15) -0.2974(4) -0.3007(4) 1.0 Uiso 0.0263(12) 4
O O1 0.3272(7) 0.0406(25) -0.4015(27) 1.0 Uiso 0.0200(21) 4
O O2 0.4182(6) 0.0346(24) -0.4731(24) 1.0 Uiso 0.0200(21) 4
O O3 0.3188(6) -0.6864(21) -1.1098(22) 1.0 Uiso 0.0200(21) 4
O O4 0.4090(7) -0.5641(24) -1.1277(26) 1.0 Uiso 0.0200(21) 4
O O5 0.4298(8) -0.0212(29) -0.9996(25) 1.0 Uiso 0.0200(21) 4
O O6 0.4827(7) -0.2462(26) -0.7818(22) 1.0 Uiso 0.0200(21) 4
O O7 0.3909(6) -0.4281(25) -0.6574(25) 1.0 Uiso 0.0200(21) 4
O O8 0.2824(8) 0.4172(23) 0.3936(26) 1.0 Uiso 0.076(8) 4

loop_
_atom_type_symbol
_atom_type_number_in_cell
_atom_type_scat_dispersion_real
_atom_type_scat_dispersion_imag
_atom_type_scat_Cromer_Mann_a1
_atom_type_scat_Cromer_Mann_a2
_atom_type_scat_Cromer_Mann_a3
_atom_type_scat_Cromer_Mann_a4
_atom_type_scat_Cromer_Mann_b1
_atom_type_scat_Cromer_Mann_b2
_atom_type_scat_Cromer_Mann_b3
_atom_type_scat_Cromer_Mann_b4
_atom_type_scat_Cromer_Mann_c
_atom_type_scat_source
C 24.0 0.000 0.000 2.31000 20.8439 1.02000 10.2075 1.58860 0.56870 0.86500 51.6512 0.21560 International_Tables_Vol_C
H 32.0 0.000 0.000 0.49300 10.5109 0.32291 26.1257 0.14019 3.14236 0.04081 57.7997 0.00304 International_Tables_Vol_C
Li 4.0 0.000 0.000 1.12820 3.95460 0.75080 1.05240 0.61750 85.3905 0.46530 168.261 0.03770 International_Tables_Vol_C
Rb 4.0 0.000 0.000 17.1784 1.78880 9.64350 17.3151 5.13990 0.27480 1.52920 164.934 3.48730 International_Tables_Vol_C
O 32.0 0.000 0.000 3.04850 13.2771 2.28680 5.70110 1.54630 0.32390 0.86700 32.9089 0.25080 International_Tables_Vol_C
Si 0.0 0.000 0.000 6.29150 2.43860 3.03530 32.3337 1.98910 0.67850 1.54100 81.6937 1.14070 International_Tables_Vol_C

loop_
_diffrn_radiation_wavelength
_diffrn_radiation_wavelength_wt
_diffrn_radiation_type
_diffrn_radiation_wavelength_id
0.709319 1.000 K\a~1~ 1
0.713609 0.000 K\a~2~ 2

loop_
_geom_angle_atom_site_label_1
_geom_angle_atom_site_label_2
_geom_angle_atom_site_label_3
_geom_angle
_geom_angle_site_symmetry_1
_geom_angle_site_symmetry_3
_geom_angle_publ_flag
C2 C1 O1 117.8(17) 1_555 1_555 n
C2 C1 O2 118.1(16) 1_555 1_555 n
O1 C1 O2 123.5(19) 1_555 1_555 n
C1 C2 C3 118.5(17) 1_555 1_555 n
C1 C2 H1 107.2(17) 1_555 1_555 n
C1 C2 H5 103.2(17) 1_555 1_555 n
C3 C2 H1 114.0(15) 1_555 1_555 n
C3 C2 H5 112.6(16) 1_555 1_555 n
H1 C2 H5 99.2(15) 1_555 1_555 n
C2 C3 C4 102.6(12) 1_555 1_555 n
C2 C3 C6 108.8(18) 1_555 1_555 n
C2 C3 O7 111.8(15) 1_555 1_555 n
C4 C3 C6 110.9(16) 1_555 1_555 n
C4 C3 O7 108.6(15) 1_555 1_555 n
C6 C3 O7 113.7(14) 1_555 1_555 n
C3 C4 C5 115.5(17) 1_555 1_555 n
C3 C4 H6 114.0(17) 1_555 1_555 n
C3 C4 H7 111.1(16) 1_555 1_555 n
C5 C4 H6 107.1(16) 1_555 1_555 n
C5 C4 H7 106.6(19) 1_555 1_555 n
H6 C4 H7 101.4(13) 1_555 1_555 n
C4 C5 O3 113.5(16) 1_555 1_555 n
C4 C5 O4 119.9(15) 1_555 1_555 n
O3 C5 O4 126.7(18) 1_555 1_555 n
C3 C6 Rb20 128.1(16) 1_555 -1_654 n
C3 C6 O5 119.9(15) 1_555 1_555 n
C3 C6 O6 115.4(15) 1_555 1_555 n
Rb20 C6 O5 63.1(15) -1_654 1_555 n
Rb20 C6 O6 85.0(15) -1_654 1_555 n
O5 C6 O6 124.7(17) 1_555 1_555 n
O1 H9 O3 164.0(9) 1_544 1_555 n
O2 Li1 O4 119.4(25) 1_555 1_566 n
O2 Li1 O5 105.3(29) 1_555 1_556 n
O2 Li1 O6 96.2(24) 1_555 -1_654 n
O4 Li1 O5 113.1(30) 1_566 1_556 n
O4 Li1 O6 101.0(27) 1_566 -1_654 n
O5 Li1 O6 121.6(31) 1_556 -1_654 n
O2 Rb20 O2 79.8(4) 1_555 -1_654 n
O2 Rb20 O4 96.3(4) 1_555 1_556 n
O2 Rb20 O4 142.10(35) 1_555 -1_644 n
O2 Rb20 O5 58.4(4) 1_555 1_556 n
O2 Rb20 O5 89.2(4) 1_555 -1_654 n
O2 Rb20 O6 64.7(4) 1_555 1_555 n
O2 Rb20 O6 146.5(4) 1_555 -1_644 n
O2 Rb20 O7 63.0(4) 1_555 1_555 n
O2 Rb20 O7 148.7(4) 1_555 -1_644 n
O2 Rb20 O4 172.9(5) -1_654 1_556 n
O2 Rb20 O4 101.4(4) -1_654 -1_644 n
O2 Rb20 O5 112.6(4) -1_654 1_556 n
O2 Rb20 O5 68.6(4) -1_654 -1_654 n
O2 Rb20 O6 56.7(4) -1_654 1_555 n
O2 Rb20 O6 123.7(4) -1_654 -1_644 n
O2 Rb20 O7 105.7(4) -1_654 1_555 n
O2 Rb20 O7 73.2(4) -1_654 -1_644 n
O4 Rb20 O4 85.4(4) 1_556 -1_644 n
O4 Rb20 O5 69.6(4) 1_556 1_556 n
O4 Rb20 O5 117.5(4) 1_556 -1_654 n
O4 Rb20 O6 116.3(5) 1_556 1_555 n
O4 Rb20 O6 57.5(4) 1_556 -1_644 n
O4 Rb20 O7 67.1(4) 1_556 1_555 n
O4 Rb20 O7 108.7(4) 1_556 -1_644 n
O4 Rb20 O5 87.6(4) -1_644 1_556 n
O4 Rb20 O5 57.6(4) -1_644 -1_654 n
O4 Rb20 O6 146.4(4) -1_644 1_555 n
O4 Rb20 O6 62.7(4) -1_644 -1_644 n
O4 Rb20 O7 146.72(31) -1_644 1_555 n
O4 Rb20 O7 60.9(4) -1_644 -1_644 n
O5 Rb20 O5 61.3(5) 1_556 -1_654 n
O5 Rb20 O6 123.1(5) 1_556 1_555 n
O5 Rb20 O6 119.5(5) 1_556 -1_644 n
O5 Rb20 O7 99.2(5) 1_556 1_555 n
O5 Rb20 O7 148.2(5) 1_556 -1_644 n
O5 Rb20 O6 121.9(4) -1_654 1_555 n
O5 Rb20 O6 120.3(5) -1_654 -1_644 n
O5 Rb20 O7 152.1(4) -1_654 1_555 n
O5 Rb20 O7 95.3(5) -1_654 -1_644 n
O6 Rb20 O6 105.97(30) 1_555 -1_644 n
O6 Rb20 O7 49.7(4) 1_555 1_555 n
O6 Rb20 O7 87.0(4) 1_555 -1_644 n
O6 Rb20 O7 86.1(4) -1_644 1_555 n
O6 Rb20 O7 51.4(4) -1_644 -1_644 n
O7 Rb20 O7 109.40(33) 1_555 -1_644 n
C1 O1 H9 130.9(18) 1_555 1_566 n
C1 O2 Li1 113.4(20) 1_555 1_555 n
C1 O2 Rb20 123.4(17) 1_555 1_555 n
C1 O2 Rb20 127.8(16) 1_555 -1_654 n
Li1 O2 Rb20 84.9(17) 1_555 1_555 n
Li1 O2 Rb20 96.2(15) 1_555 -1_654 n
Rb20 O2 Rb20 100.2(4) 1_555 -1_654 n
C5 O3 H9 110.3(16) 1_555 1_555 n
C5 O4 Li1 121.5(22) 1_555 1_544 n
C5 O4 Rb20 138.9(15) 1_555 1_554 n
C5 O4 Rb20 109.6(18) 1_555 -1_644 n
Li1 O4 Rb20 96.8(16) 1_544 1_554 n
Li1 O4 Rb20 72.5(15) 1_544 -1_644 n
Rb20 O4 Rb20 94.6(4) 1_554 -1_644 n
C6 O5 Li1 165.8(25) 1_555 1_554 n
C6 O5 Rb20 90.0(18) 1_555 1_554 n
C6 O5 Rb20 95.5(17) 1_555 -1_654 n
Li1 O5 Rb20 80.6(21) 1_554 1_554 n
Li1 O5 Rb20 80.1(20) 1_554 -1_654 n
Rb20 O5 Rb20 118.7(5) 1_554 -1_654 n
C6 O6 Li1 127.6(19) 1_555 -1_654 n
C6 O6 Rb20 116.3(16) 1_555 1_555 n
C6 O6 Rb20 123.6(15) 1_555 -1_644 n
Li1 O6 Rb20 100.7(15) -1_654 1_555 n
Li1 O6 Rb20 100.7(19) -1_654 -1_644 n
Rb20 O6 Rb20 74.03(30) 1_555 -1_644 n
C3 O7 H8 104.1(14) 1_555 1_555 n
C3 O7 Rb20 109.3(11) 1_555 1_555 n
C3 O7 Rb20 115.5(11) 1_555 -1_644 n
H8 O7 Rb20 125.4(10) 1_555 1_555 n
H8 O7 Rb20 128.8(11) 1_555 -1_644 n
Rb20 O7 Rb20 70.60(33) 1_555 -1_644 n
H3 O8 H4 109.5(16) 1_555 1_555 n

loop_
_geom_bond_atom_site_label_1
_geom_bond_atom_site_label_2
_geom_bond_distance
_geom_bond_site_symmetry_2
_geom_bond_publ_flag
C1 C2 1.5100(22) 1_555 n
C1 O1 1.269(6) 1_555 n
C1 O2 1.266(6) 1_555 n
C2 C1 1.5100(22) 1_555 n
C2 C3 1.5406(22) 1_555 n
C2 H1 1.143(23) 1_555 n
C2 H5 1.157(20) 1_555 n
C3 C2 1.5406(22) 1_555 n
C3 C4 1.5397(22) 1_555 n
C3 C6 1.5503(22) 1_555 n
C3 O7 1.428(6) 1_555 n
C4 C3 1.5397(22) 1_555 n
C4 C5 1.5086(22) 1_555 n
C4 H6 1.126(19) 1_555 n
C4 H7 1.148(21) 1_555 n
C5 C4 1.5086(22) 1_555 n
C5 O3 1.266(6) 1_555 n
C5 O4 1.257(6) 1_555 n
C6 C3 1.5503(22) 1_555 n
C6 Li1 2.83(5) -1_654 n
C6 O5 1.271(6) 1_555 n
C6 O6 1.268(6) 1_555 n
H1 C2 1.143(23) 1_555 n
H3 O8 0.996(14) 1_555 n
H4 O8 0.932(18) 1_555 n
H5 C2 1.157(20) 1_555 n
H6 C4 1.126(19) 1_555 n
H7 C4 1.148(21) 1_555 n
H8 O7 1.047(14) 1_555 n
H9 O3 1.066(14) 1_555 n
Li1 O2 2.07(5) 1_555 n
Li1 O4 1.94(5) 1_566 n
Li1 O5 1.77(4) 1_556 n
Li1 O6 1.87(5) -1_654 n
Rb20 O2 2.970(16) 1_555 n
Rb20 O2 3.089(13) -1_654 n
Rb20 O4 3.090(14) 1_556 n
Rb20 O4 3.316(17) -1_644 n
Rb20 O5 3.284(18) 1_556 n
Rb20 O5 3.106(19) -1_654 n
Rb20 O6 3.099(14) 1_555 n
Rb20 O6 3.477(15) 1_556 n
Rb20 O6 3.028(17) -1_644 n
Rb20 O6 3.585(18) -1_654 n
Rb20 O7 3.248(16) 1_555 n
Rb20 O7 3.133(14) -1_644 n
O1 C1 1.269(6) 1_555 n
O2 C1 1.266(6) 1_555 n
O2 Li1 2.07(5) 1_555 n
O2 Rb20 2.970(16) 1_555 n
O2 Rb20 3.089(13) -1_654 n
O3 C5 1.266(6) 1_555 n
O3 H9 1.066(14) 1_555 n
O4 C5 1.257(6) 1_555 n
O4 Li1 1.94(5) 1_544 n
O4 Rb20 3.090(14) 1_554 n
O4 Rb20 3.316(17) -1_644 n
O5 C6 1.271(6) 1_555 n
O5 Li1 1.77(4) 1_554 n
O5 Rb20 3.284(18) 1_554 n
O5 Rb20 3.106(19) -1_654 n
O6 C6 1.268(6) 1_555 n
O6 Li1 1.87(5) -1_654 n
O6 Rb20 3.477(15) 1_554 n
O6 Rb20 3.099(14) 1_555 n
O6 Rb20 3.028(17) -1_644 n
O6 Rb20 3.585(18) -1_654 n
O7 C3 1.428(6) 1_555 n
O7 H8 1.047(14) 1_555 n
O7 Rb20 3.248(16) 1_555 n
O7 Rb20 3.133(14) -1_644 n
O8 H3 0.996(14) 1_555 n
O8 H4 0.932(18) 1_555 n

loop_
_publcif_info_datablock.id
_publcif_info_datablock.publ_exptl
_publcif_info_datablock.publ_geom
_publcif_info_datablock.structure
{c9dca2e3-ceca-4a0e-81d1-50515ff0de47} y y y

loop_
_publcif_info_cif.paper_type
CE

loop_
_publcif_info_tables.block_id
_publcif_info_tables.reference_item
{c9dca2e3-ceca-4a0e-81d1-50515ff0de47} '_publcif_info_datablock.publ_exptl'
